data_7717771
loop_
_publ_author_name
'Jana, Narayan Ch.'
'Escuer, Albert'
'Brand\~ao, Paula'
'Panja, Anangamohan'

_publ_section_title
;
 Exploring structural, magnetic, and catalytic diversity in tetranuclear
 {Cu4O4} cubane cores and a dinuclear complex derived from closely related
 ligand systems
;
_journal_name_full 'Dalton Transactions'
_journal_paper_doi 10.1039/D4DT03283G
_journal_year 2025
_chemical_formula_moiety 'C44 H58 Cu4 N4 O14, N O3, Cl, 4(H2 O)'
_chemical_formula_sum 'C44 H66 Cl Cu4 N5 O21'
_chemical_formula_weight 1290.62
_space_group_crystal_system monoclinic
_space_group_IT_number 14
_space_group_name_Hall '-P 2ybc'
_space_group_name_H-M_alt 'P 1 21/c 1'
_atom_sites_solution_hydrogens mixed
_atom_sites_solution_primary dual
_audit_creation_date 2024-12-13
_audit_creation_method
;
Olex2 1.5
(compiled 2024.02.16 svn.r378c4104 for OlexSys, GUI svn.r6928)
;
_audit_update_record
;
2024-12-16 deposited with the CCDC.	2025-01-06 downloaded from the CCDC.
;
_cell_angle_alpha 90
_cell_angle_beta 98.038(2)
_cell_angle_gamma 90
_cell_formula_units_Z 4
_cell_length_a 11.9803(8)
_cell_length_b 25.4313(17)
_cell_length_c 18.5445(13)
_cell_measurement_reflns_used 20494
_cell_measurement_temperature 150(2)
_cell_measurement_theta_max 25.00
_cell_measurement_theta_min 2.81
_cell_volume 5594.5(7)
_computing_molecular_graphics 'Olex2 1.5 (Dolomanov et al., 2009)'
_computing_publication_material 'Olex2 1.5 (Dolomanov et al., 2009)'
_computing_structure_refinement 'SHELXL 2016/6 (Sheldrick, 2015)'
_computing_structure_solution 'SHELXT 2014/5 (Sheldrick, 2014)'
_diffrn_ambient_temperature 149.99
_diffrn_measured_fraction_theta_full 0.989
_diffrn_measured_fraction_theta_max 0.989
_diffrn_measurement_device_type 'photon 100 CMOS'
_diffrn_measurement_method 'omega and phi scans'
_diffrn_radiation_type MoK\a
_diffrn_radiation_wavelength 0.71073
_diffrn_reflns_av_R_equivalents 0.0411
_diffrn_reflns_av_unetI/netI 0.0329
_diffrn_reflns_Laue_measured_fraction_full 0.989
_diffrn_reflns_Laue_measured_fraction_max 0.989
_diffrn_reflns_limit_h_max 13
_diffrn_reflns_limit_h_min -14
_diffrn_reflns_limit_k_max 31
_diffrn_reflns_limit_k_min -31
_diffrn_reflns_limit_l_max 23
_diffrn_reflns_limit_l_min -19
_diffrn_reflns_number 59524
_diffrn_reflns_point_group_measured_fraction_full 0.989
_diffrn_reflns_point_group_measured_fraction_max 0.989
_diffrn_reflns_theta_full 25.242
_diffrn_reflns_theta_max 26.403
_diffrn_reflns_theta_min 1.948
_exptl_absorpt_coefficient_mu 1.625
_exptl_absorpt_correction_T_max 0.7452
_exptl_absorpt_correction_T_min 0.6316
_exptl_absorpt_correction_type multi-scan
_exptl_crystal_colour green
_exptl_crystal_colour_primary green
_exptl_crystal_density_diffrn 1.532
_exptl_crystal_description block
_exptl_crystal_F_000 2664
_exptl_crystal_size_max 0.34
_exptl_crystal_size_mid 0.26
_exptl_crystal_size_min 0.03
_refine_diff_density_max 2.248
_refine_diff_density_min -0.564
_refine_diff_density_rms 0.101
_refine_ls_extinction_method none
_refine_ls_goodness_of_fit_ref 1.021
_refine_ls_hydrogen_treatment mixed
_refine_ls_matrix_type full
_refine_ls_number_parameters 715
_refine_ls_number_reflns 11345
_refine_ls_number_restraints 63
_refine_ls_restrained_S_all 1.035
_refine_ls_R_factor_all 0.0693
_refine_ls_R_factor_gt 0.0489
_refine_ls_shift/su_max 0.001
_refine_ls_shift/su_mean 0.000
_refine_ls_structure_factor_coef Fsqd
_refine_ls_weighting_details 'w=1/[\s^2^(Fo^2^)+(0.0792P)^2^+13.5249P] where P=(Fo^2^+2Fc^2^)/3'
_refine_ls_weighting_scheme calc
_refine_ls_wR_factor_gt 0.1344
_refine_ls_wR_factor_ref 0.1482
_reflns_Friedel_coverage 0.000
_reflns_number_gt 8737
_reflns_number_total 11345
_reflns_threshold_expression 'I > 2\s(I)'
_cod_data_source_file d4dt03283g2.cif
_cod_data_source_block complex-2
_cod_database_code 7717771
_shelx_shelxl_version_number 2016/6
_shelx_space_group_comment
;
The symmetry employed for this shelxl refinement is uniquely defined
by the following loop, which should always be used as a source of
symmetry information in preference to the above space-group names.
They are only intended as comments.
;
_shelx_estimated_absorpt_t_max 0.953
_shelx_estimated_absorpt_t_min 0.608
_olex2_refinement_description
;
1. Fixed Uiso
 At 1.2 times of:
  All C(H) groups, All C(H,H) groups
 At 1.5 times of:
  All C(H,H,H) groups, All O(H) groups, All O(H,H) groups
2. Restrained distances
 O13-H13A
 0.83 with sigma of 0.01
 N5-O16
 1.4 with sigma of 0.02
 O14-H14B
 0.85 with sigma of 0.02
3. Uiso/Uaniso restraints and constraints
Uanis(O18) \\sim Ueq, Uanis(O22) \\sim Ueq, Uanis(O23) \\sim Ueq, Uanis(O21)
\\sim Ueq, Uanis(O17) \\sim Ueq, Uanis(N5) \\sim Ueq, Uanis(O16) \\sim Ueq,
Uanis(O15) \\sim Ueq, Uanis(O20) \\sim Ueq, Uanis(O19) \\sim Ueq: with sigma of
0.01 and sigma for terminal atoms of 0.02
4. Others
 Fixed Sof: O19(0.75) H19D(0.75) H19E(0.75) O21(0.5) H21C(0.5) H21D(0.5)
 O18(0.5) H18D(0.5) H18E(0.5) O22(0.65) H22C(0.65) H22D(0.65) O23(0.6)
 H23A(0.6) H23B(0.6)
 Fixed X: H20B(0.155801)
 Fixed Y: H20B(0.4528)
 Fixed Z: H20B(0.239799)
5.a Free rotating group:
 O20(H20A,O19,H19D,H19E,O21,H21C,H21D,O18,H18D,H18E,O22,H22C,H22D,O23,H23A,H23B)
5.b Secondary CH2 refined with riding coordinates:
 C10(H10A,H10B), C11(H11A,H11B), C21(H21A,H21B), C22(H22A,H22B), C32(H32A,
 H32B), C33(H33A,H33B), C43(H43A,H43B), C44(H44A,H44B)
5.c Aromatic/amide H refined with riding coordinates:
 C3(H3), C5(H5), C9(H9), C14(H14), C16(H16), C20(H20), C25(H25), C27(H27),
 C31(H31), C36(H36), C38(H38), C42(H42)
5.d Idealised Me refined as rotating group:
 C7(H7A,H7B,H7C), C8(H8A,H8B,H8C), C18(H18A,H18B,H18C), C19(H19A,H19B,H19C),
 C29(H29A,H29B,H29C), C30(H30A,H30B,H30C), C40(H40A,H40B,H40C), C41(H41A,H41B,
 H41C)
;
_olex2_submission_special_instructions 'No special instructions were received'

loop_
_space_group_symop_operation_xyz
'x, y, z'
'-x, y+1/2, -z+1/2'
'-x, -y, -z'
'x, -y-1/2, z-1/2'

loop_
_atom_site_label
_atom_site_type_symbol
_atom_site_fract_x
_atom_site_fract_y
_atom_site_fract_z
_atom_site_U_iso_or_equiv
_atom_site_adp_type
_atom_site_occupancy
_atom_site_site_symmetry_order
_atom_site_calc_flag
_atom_site_refinement_flags_posn
_atom_site_refinement_flags_adp
_atom_site_refinement_flags_occupancy
_atom_site_disorder_assembly
_atom_site_disorder_group
Cu3 Cu 0.64329(4) 0.39413(2) 0.36426(3) 0.02530(13) Uani 1 1 d . . . . .
Cu2 Cu 0.72495(4) 0.27419(2) 0.36924(3) 0.02610(13) Uani 1 1 d . . . . .
Cu4 Cu 0.43730(4) 0.32164(2) 0.27066(3) 0.02752(13) Uani 1 1 d . . . . .
Cu1 Cu 0.66600(4) 0.34275(2) 0.20840(3) 0.02373(13) Uani 1 1 d . . . . .
O12 O 0.7604(3) 0.40441(11) 0.44379(16) 0.0357(7) Uani 1 1 d . . . . .
O11 O 0.8757(3) 0.40410(14) 0.57224(19) 0.0485(9) Uani 1 1 d . . . . .
O4 O 0.5306(2) 0.38377(10) 0.27747(15) 0.0261(6) Uani 1 1 d . . . . .
O3 O 0.6124(2) 0.32227(10) 0.39827(15) 0.0277(6) Uani 1 1 d . . . . .
O10 O 0.8123(4) 0.21593(12) 0.3277(2) 0.0425(8) Uani 1 1 d . . . . .
O9 O 0.4925(3) 0.40273(11) 0.43483(17) 0.0349(7) Uani 1 1 d . . . . .
O1 O 0.5582(2) 0.28727(10) 0.23055(16) 0.0291(6) Uani 1 1 d . . . . .
O6 O 0.3017(3) 0.35150(13) 0.3110(2) 0.0394(8) Uani 1 1 d . . . . .
O5 O 0.7135(3) 0.26244(11) 0.15151(17) 0.0339(7) Uani 1 1 d . . . . .
O8 O 0.5713(2) 0.36609(11) 0.12244(15) 0.0297(6) Uani 1 1 d . . . . .
O2 O 0.7602(2) 0.32710(10) 0.30206(15) 0.0267(6) Uani 1 1 d . . . . .
O7 O 0.4180(3) 0.38583(13) 0.01386(18) 0.0427(8) Uani 1 1 d . . . . .
O14 O 0.8538(3) 0.30352(15) 0.46029(19) 0.0425(8) Uani 1 1 d D . . . .
O13 O 0.3548(3) 0.33910(14) 0.1537(2) 0.0419(8) Uani 1 1 d D . . . .
N4 N 0.6544(3) 0.46454(12) 0.32702(19) 0.0276(7) Uani 1 1 d . . . . .
N3 N 0.6741(3) 0.21757(13) 0.4263(2) 0.0311(8) Uani 1 1 d . . . . .
N1 N 0.3747(3) 0.25479(14) 0.2944(2) 0.0320(8) Uani 1 1 d . . . . .
N2 N 0.7901(3) 0.38785(13) 0.19235(18) 0.0275(7) Uani 1 1 d . . . . .
C1 C 0.7956(4) 0.45015(16) 0.4685(2) 0.0304(9) Uani 1 1 d . . . . .
C2 C 0.8600(4) 0.45232(18) 0.5403(3) 0.0363(10) Uani 1 1 d . . . . .
C3 C 0.9001(4) 0.49913(19) 0.5699(3) 0.0394(11) Uani 1 1 d . . . . .
H3 H 0.940684 0.499415 0.617710 0.047 Uiso 1 1 calc R U . . .
C4 C 0.8832(4) 0.54627(19) 0.5319(3) 0.0403(11) Uani 1 1 d . . . . .
C5 C 0.8236(4) 0.54579(17) 0.4628(3) 0.0359(10) Uani 1 1 d . . . . .
H5 H 0.812943 0.577716 0.436081 0.043 Uiso 1 1 calc R U . . .
C6 C 0.7778(3) 0.49843(16) 0.4307(2) 0.0315(9) Uani 1 1 d . . . . .
C7 C 0.9397(5) 0.4027(3) 0.6436(3) 0.0605(16) Uani 1 1 d . . . . .
H7A H 1.015775 0.416134 0.641368 0.091 Uiso 1 1 calc R U . . .
H7B H 0.944285 0.366400 0.661443 0.091 Uiso 1 1 calc R U . . .
H7C H 0.902597 0.424628 0.676641 0.091 Uiso 1 1 calc R U . . .
C8 C 0.9312(5) 0.5962(2) 0.5671(3) 0.0526(14) Uani 1 1 d . . . . .
H8A H 1.013707 0.594960 0.571887 0.079 Uiso 1 1 calc R U . . .
H8B H 0.907818 0.599728 0.615391 0.079 Uiso 1 1 calc R U . . .
H8C H 0.903515 0.626311 0.536832 0.079 Uiso 1 1 calc R U . . .
C9 C 0.7123(4) 0.50237(16) 0.3597(2) 0.0314(9) Uani 1 1 d . . . . .
H9 H 0.711671 0.535209 0.335222 0.038 Uiso 1 1 calc R U . . .
C10 C 0.5871(4) 0.47174(16) 0.2559(2) 0.0337(10) Uani 1 1 d . . . . .
H10A H 0.632524 0.463785 0.216601 0.040 Uiso 1 1 calc R U . . .
H10B H 0.559906 0.508468 0.250118 0.040 Uiso 1 1 calc R U . . .
C11 C 0.4877(4) 0.43387(15) 0.2526(2) 0.0332(9) Uani 1 1 d . . . . .
H11A H 0.433043 0.446749 0.284001 0.040 Uiso 1 1 calc R U . . .
H11B H 0.448676 0.431135 0.202077 0.040 Uiso 1 1 calc R U . . .
C12 C 0.5405(4) 0.31356(16) 0.4466(2) 0.0281(9) Uani 1 1 d . . . . .
C13 C 0.4723(4) 0.35498(16) 0.4653(2) 0.0300(9) Uani 1 1 d . . . . .
C14 C 0.3914(4) 0.34708(18) 0.5096(2) 0.0371(10) Uani 1 1 d . . . . .
H14 H 0.345032 0.375689 0.519799 0.045 Uiso 1 1 calc R U . . .
C15 C 0.3755(4) 0.29776(19) 0.5402(2) 0.0362(10) Uani 1 1 d . . . . .
C16 C 0.4446(4) 0.25758(18) 0.5254(2) 0.0363(10) Uani 1 1 d . . . . .
H16 H 0.436763 0.224159 0.547043 0.044 Uiso 1 1 calc R U . . .
C17 C 0.5277(4) 0.26436(16) 0.4788(2) 0.0306(9) Uani 1 1 d . . . . .
C18 C 0.4167(5) 0.44512(17) 0.4431(3) 0.0441(12) Uani 1 1 d . . . . .
H18A H 0.340566 0.435547 0.420526 0.066 Uiso 1 1 calc R U . . .
H18B H 0.441393 0.476702 0.419537 0.066 Uiso 1 1 calc R U . . .
H18C H 0.416277 0.452131 0.495073 0.066 Uiso 1 1 calc R U . . .
C19 C 0.2832(5) 0.2902(2) 0.5866(3) 0.0501(13) Uani 1 1 d . . . . .
H19A H 0.209787 0.291734 0.555806 0.075 Uiso 1 1 calc R U . . .
H19B H 0.287581 0.318124 0.623340 0.075 Uiso 1 1 calc R U . . .
H19C H 0.292144 0.255944 0.610815 0.075 Uiso 1 1 calc R U . . .
C20 C 0.5972(4) 0.21914(16) 0.4672(3) 0.0346(10) Uani 1 1 d . . . . .
H20 H 0.583956 0.187783 0.492566 0.042 Uiso 1 1 calc R U . . .
C21 C 0.7449(4) 0.16951(17) 0.4242(3) 0.0415(11) Uani 1 1 d . . . . .
H21A H 0.813865 0.172391 0.460254 0.050 Uiso 1 1 calc R U . . .
H21B H 0.702402 0.138003 0.435977 0.050 Uiso 1 1 calc R U . . .
C22 C 0.7752(5) 0.16518(17) 0.3496(3) 0.0467(12) Uani 1 1 d . . . . .
H22A H 0.836070 0.138969 0.348764 0.056 Uiso 1 1 calc R U . . .
H22B H 0.708882 0.153454 0.315405 0.056 Uiso 1 1 calc R U . . .
C23 C 0.5648(4) 0.23673(15) 0.2122(2) 0.0268(8) Uani 1 1 d . . . . .
C24 C 0.6487(4) 0.22152(16) 0.1695(2) 0.0296(9) Uani 1 1 d . . . . .
C25 C 0.6596(4) 0.16980(17) 0.1486(3) 0.0355(10) Uani 1 1 d . . . . .
H25 H 0.716124 0.160552 0.119722 0.043 Uiso 1 1 calc R U . . .
C26 C 0.5879(4) 0.13092(17) 0.1696(3) 0.0403(11) Uani 1 1 d . . . . .
C27 C 0.5056(4) 0.14486(17) 0.2110(3) 0.0386(11) Uani 1 1 d . . . . .
H27 H 0.456237 0.118661 0.224908 0.046 Uiso 1 1 calc R U . . .
C28 C 0.4932(4) 0.19778(16) 0.2331(2) 0.0302(9) Uani 1 1 d . . . . .
C29 C 0.8083(4) 0.25043(19) 0.1154(3) 0.0432(12) Uani 1 1 d . . . . .
H29A H 0.859598 0.226941 0.146057 0.065 Uiso 1 1 calc R U . . .
H29B H 0.847907 0.283002 0.106520 0.065 Uiso 1 1 calc R U . . .
H29C H 0.782313 0.233122 0.068852 0.065 Uiso 1 1 calc R U . . .
C30 C 0.6022(5) 0.07473(18) 0.1445(4) 0.0576(15) Uani 1 1 d . . . . .
H30A H 0.665882 0.058338 0.175311 0.086 Uiso 1 1 calc R U . . .
H30B H 0.616597 0.074870 0.093793 0.086 Uiso 1 1 calc R U . . .
H30C H 0.533267 0.054761 0.148276 0.086 Uiso 1 1 calc R U . . .
C31 C 0.4032(4) 0.20877(16) 0.2753(2) 0.0339(10) Uani 1 1 d . . . . .
H31 H 0.361868 0.179698 0.289941 0.041 Uiso 1 1 calc R U . . .
C32 C 0.2825(4) 0.26119(18) 0.3388(3) 0.0408(11) Uani 1 1 d . . . . .
H32A H 0.313358 0.264711 0.390974 0.049 Uiso 1 1 calc R U . . .
H32B H 0.231675 0.230321 0.332972 0.049 Uiso 1 1 calc R U . . .
C33 C 0.2192(4) 0.31032(18) 0.3121(3) 0.0460(12) Uani 1 1 d . . . . .
H33A H 0.177871 0.304658 0.262659 0.055 Uiso 1 1 calc R U . . .
H33B H 0.164253 0.319867 0.345115 0.055 Uiso 1 1 calc R U . . .
C34 C 0.6006(4) 0.39882(15) 0.0735(2) 0.0282(9) Uani 1 1 d . . . . .
C35 C 0.5193(4) 0.41066(17) 0.0117(2) 0.0339(10) Uani 1 1 d . . . . .
C36 C 0.5439(5) 0.44295(18) -0.0432(3) 0.0422(12) Uani 1 1 d . . . . .
H36 H 0.487970 0.449964 -0.083573 0.051 Uiso 1 1 calc R U . . .
C37 C 0.6516(5) 0.46578(18) -0.0400(3) 0.0438(12) Uani 1 1 d . . . . .
C38 C 0.7299(4) 0.45615(17) 0.0185(2) 0.0371(10) Uani 1 1 d . . . . .
H38 H 0.802010 0.472175 0.021115 0.044 Uiso 1 1 calc R U . . .
C39 C 0.7072(4) 0.42269(16) 0.0761(2) 0.0311(9) Uani 1 1 d . . . . .
C40 C 0.3297(5) 0.3931(2) -0.0466(3) 0.0605(16) Uani 1 1 d . . . . .
H40A H 0.303645 0.429613 -0.047640 0.091 Uiso 1 1 calc R U . . .
H40B H 0.266639 0.369534 -0.041046 0.091 Uiso 1 1 calc R U . . .
H40C H 0.358720 0.384922 -0.092161 0.091 Uiso 1 1 calc R U . . .
C41 C 0.6787(6) 0.5022(2) -0.1009(3) 0.0656(18) Uani 1 1 d . . . . .
H41A H 0.632443 0.534052 -0.101659 0.098 Uiso 1 1 calc R U . . .
H41B H 0.662221 0.484083 -0.147840 0.098 Uiso 1 1 calc R U . . .
H41C H 0.758619 0.511831 -0.092263 0.098 Uiso 1 1 calc R U . . .
C42 C 0.7970(4) 0.41635(16) 0.1358(2) 0.0307(9) Uani 1 1 d . . . . .
H42 H 0.865782 0.434391 0.133283 0.037 Uiso 1 1 calc R U . . .
C43 C 0.8833(4) 0.38634(17) 0.2528(2) 0.0339(10) Uani 1 1 d . . . . .
H43A H 0.876725 0.415781 0.286827 0.041 Uiso 1 1 calc R U . . .
H43B H 0.956507 0.389297 0.234094 0.041 Uiso 1 1 calc R U . . .
C44 C 0.8752(4) 0.33377(16) 0.2913(2) 0.0296(9) Uani 1 1 d . . . . .
H44A H 0.898748 0.304761 0.261172 0.035 Uiso 1 1 calc R U . . .
H44B H 0.924804 0.333764 0.338712 0.035 Uiso 1 1 calc R U . . .
O16 O 0.7810(6) 0.6093(3) 0.2489(4) 0.132(3) Uani 1 1 d D U . . .
N5 N 0.8326(6) 0.5856(3) 0.2179(3) 0.0693(16) Uani 1 1 d D U . . .
O17 O 0.8944(5) 0.6067(2) 0.1745(3) 0.1042(19) Uani 1 1 d . U . . .
O15 O 0.8486(6) 0.5355(2) 0.2255(4) 0.117(2) Uani 1 1 d . U . . .
Cl1 Cl 1.07632(9) 0.34596(5) 0.08034(8) 0.0461(3) Uani 1 1 d . . . . .
O20 O 0.1752(2) 0.42059(17) 0.2234(3) 0.0812(15) Uani 1 1 d G U . . .
H20A H 0.197152 0.413849 0.181645 0.122 Uiso 1 1 d G U . . .
O19 O 1.0733(3) 0.51177(15) 0.2002(4) 0.126(3) Uani 0.75 1 d G U P . .
H19D H 1.055358 0.500620 0.155804 0.189 Uiso 0.75 1 d G U P . .
H19E H 1.142267 0.522931 0.202114 0.189 Uiso 0.75 1 d G U P . .
O21 O 1.0808(3) 0.22724(16) 0.1832(2) 0.069(2) Uani 0.5 1 d G U P . .
H21C H 1.152738 0.220991 0.192920 0.103 Uiso 0.5 1 d G U P . .
H21D H 1.070311 0.256970 0.159997 0.103 Uiso 0.5 1 d G U P . .
O18 O 1.0026(4) 0.5575(2) 0.0556(4) 0.125(5) Uani 0.5 1 d G U P . .
H18D H 0.995564 0.525577 0.038492 0.187 Uiso 0.5 1 d G U P . .
H18E H 0.938223 0.564109 0.070269 0.187 Uiso 0.5 1 d G U P . .
O22 O 1.0611(3) 0.25319(17) 0.4550(2) 0.0659(17) Uani 0.65 1 d G U P . .
H22C H 1.003540 0.263309 0.424255 0.099 Uiso 0.65 1 d G U P . .
H22D H 1.115840 0.250468 0.428967 0.099 Uiso 0.65 1 d G U P . .
O23 O 1.0207(3) 0.20488(13) 0.3139(2) 0.0625(19) Uani 0.6 1 d G U P . .
H23A H 1.072152 0.180475 0.318951 0.094 Uiso 0.6 1 d G U P . .
H23B H 1.035655 0.223494 0.277138 0.094 Uiso 0.6 1 d G U P . .
H14A H 0.849(5) 0.335(2) 0.470(3) 0.053(18) Uiso 1 1 d . . . . .
H13A H 0.396(4) 0.355(2) 0.129(3) 0.055(18) Uiso 1 1 d D . . . .
H6 H 0.267(4) 0.376(2) 0.287(3) 0.037(14) Uiso 1 1 d . . . . .
H10 H 0.880(5) 0.214(2) 0.334(3) 0.046(18) Uiso 1 1 d . . . . .
H13B H 0.292(6) 0.350(2) 0.124(4) 0.07(2) Uiso 1 1 d . . . . .
H14B H 0.924(2) 0.307(3) 0.456(5) 0.11(3) Uiso 1 1 d D . . . .
H20B H 0.155801 0.452800 0.239799 0.040(14) Uiso 1 1 d . . . . .

loop_
_atom_site_aniso_label
_atom_site_aniso_U_11
_atom_site_aniso_U_22
_atom_site_aniso_U_33
_atom_site_aniso_U_23
_atom_site_aniso_U_13
_atom_site_aniso_U_12
Cu3 0.0364(3) 0.0179(2) 0.0216(3) 0.00079(17) 0.0043(2) -0.00549(18)
Cu2 0.0347(3) 0.0193(2) 0.0254(3) 0.00344(18) 0.0083(2) -0.00202(19)
Cu4 0.0323(3) 0.0205(2) 0.0318(3) -0.00419(19) 0.0115(2) -0.00461(19)
Cu1 0.0298(3) 0.0209(2) 0.0211(3) 0.00095(18) 0.00536(19) -0.00512(18)
O12 0.0487(19) 0.0245(15) 0.0318(17) -0.0019(12) -0.0015(14) -0.0081(13)
O11 0.060(2) 0.045(2) 0.0356(19) 0.0002(15) -0.0110(16) -0.0108(16)
O4 0.0343(15) 0.0174(13) 0.0260(15) 0.0001(10) 0.0019(12) -0.0018(11)
O3 0.0397(16) 0.0184(13) 0.0275(15) 0.0045(11) 0.0134(12) -0.0019(11)
O10 0.058(2) 0.0280(17) 0.045(2) 0.0043(14) 0.0207(18) 0.0052(15)
O9 0.0498(19) 0.0208(14) 0.0385(18) 0.0039(12) 0.0216(15) 0.0024(12)
O1 0.0345(16) 0.0189(13) 0.0356(17) -0.0066(11) 0.0115(13) -0.0060(11)
O6 0.0429(19) 0.0303(17) 0.050(2) -0.0058(15) 0.0222(16) -0.0027(14)
O5 0.0436(18) 0.0253(15) 0.0366(17) -0.0043(12) 0.0192(14) -0.0047(12)
O8 0.0358(16) 0.0279(15) 0.0250(15) 0.0006(11) 0.0032(12) -0.0040(12)
O2 0.0300(15) 0.0269(14) 0.0239(15) 0.0052(11) 0.0059(11) -0.0039(11)
O7 0.0429(19) 0.0472(19) 0.0345(18) -0.0044(14) -0.0062(15) 0.0069(15)
O14 0.056(2) 0.0361(19) 0.0335(19) 0.0054(15) -0.0006(16) -0.0033(16)
O13 0.040(2) 0.050(2) 0.0361(19) -0.0032(15) 0.0050(16) -0.0048(16)
N4 0.0373(19) 0.0191(16) 0.0274(18) 0.0000(13) 0.0077(15) -0.0036(14)
N3 0.037(2) 0.0227(17) 0.035(2) 0.0052(14) 0.0090(16) -0.0020(14)
N1 0.0339(19) 0.0297(18) 0.034(2) -0.0027(15) 0.0122(16) -0.0060(15)
N2 0.0342(19) 0.0267(17) 0.0216(17) 0.0044(13) 0.0039(14) -0.0067(14)
C1 0.033(2) 0.030(2) 0.030(2) -0.0076(17) 0.0091(18) -0.0075(17)
C2 0.038(2) 0.037(2) 0.034(2) -0.0059(19) 0.0063(19) -0.0050(19)
C3 0.035(2) 0.049(3) 0.034(3) -0.018(2) 0.0051(19) -0.006(2)
C4 0.030(2) 0.037(3) 0.054(3) -0.021(2) 0.009(2) -0.0037(18)
C5 0.031(2) 0.026(2) 0.052(3) -0.0122(19) 0.012(2) -0.0045(17)
C6 0.029(2) 0.027(2) 0.040(3) -0.0072(18) 0.0112(18) -0.0008(16)
C7 0.068(4) 0.068(4) 0.039(3) 0.009(3) -0.014(3) -0.018(3)
C8 0.045(3) 0.039(3) 0.073(4) -0.031(3) 0.007(3) -0.007(2)
C9 0.036(2) 0.0199(19) 0.040(3) 0.0026(17) 0.0118(19) -0.0036(16)
C10 0.054(3) 0.0196(19) 0.028(2) 0.0040(16) 0.005(2) 0.0006(18)
C11 0.044(3) 0.0205(19) 0.033(2) 0.0021(17) -0.0019(19) 0.0015(17)
C12 0.038(2) 0.025(2) 0.022(2) 0.0024(15) 0.0086(17) -0.0042(16)
C13 0.044(2) 0.024(2) 0.023(2) 0.0038(16) 0.0100(18) -0.0006(17)
C14 0.048(3) 0.035(2) 0.031(2) 0.0037(18) 0.015(2) 0.007(2)
C15 0.041(3) 0.043(3) 0.028(2) 0.0070(19) 0.0134(19) -0.003(2)
C16 0.045(3) 0.034(2) 0.032(2) 0.0121(18) 0.011(2) -0.0037(19)
C17 0.038(2) 0.027(2) 0.028(2) 0.0053(17) 0.0090(18) -0.0002(17)
C18 0.063(3) 0.026(2) 0.049(3) 0.005(2) 0.027(3) 0.012(2)
C19 0.058(3) 0.054(3) 0.045(3) 0.015(2) 0.028(3) 0.005(2)
C20 0.041(3) 0.024(2) 0.040(3) 0.0103(18) 0.011(2) -0.0023(17)
C21 0.049(3) 0.025(2) 0.053(3) 0.011(2) 0.015(2) 0.0029(19)
C22 0.060(3) 0.023(2) 0.058(3) -0.001(2) 0.015(3) 0.004(2)
C23 0.035(2) 0.0209(19) 0.024(2) -0.0032(15) 0.0040(17) -0.0028(16)
C24 0.036(2) 0.026(2) 0.028(2) -0.0042(16) 0.0060(18) -0.0037(17)
C25 0.045(3) 0.027(2) 0.036(3) -0.0092(18) 0.012(2) 0.0006(18)
C26 0.053(3) 0.024(2) 0.045(3) -0.0100(19) 0.011(2) -0.0020(19)
C27 0.046(3) 0.023(2) 0.048(3) -0.0046(19) 0.011(2) -0.0090(18)
C28 0.036(2) 0.024(2) 0.031(2) -0.0021(16) 0.0080(18) -0.0047(17)
C29 0.048(3) 0.039(3) 0.049(3) -0.001(2) 0.028(2) 0.001(2)
C30 0.075(4) 0.022(2) 0.080(4) -0.014(2) 0.026(3) -0.004(2)
C31 0.042(2) 0.024(2) 0.037(3) -0.0027(17) 0.010(2) -0.0082(18)
C32 0.042(3) 0.036(2) 0.049(3) -0.002(2) 0.022(2) -0.011(2)
C33 0.041(3) 0.035(3) 0.068(4) -0.005(2) 0.028(3) -0.005(2)
C34 0.040(2) 0.0213(19) 0.024(2) -0.0050(15) 0.0072(17) 0.0056(16)
C35 0.045(3) 0.029(2) 0.028(2) -0.0055(17) 0.0054(19) 0.0108(19)
C36 0.059(3) 0.036(2) 0.031(3) 0.0021(19) 0.003(2) 0.020(2)
C37 0.069(3) 0.032(2) 0.034(3) 0.0109(19) 0.018(2) 0.017(2)
C38 0.056(3) 0.026(2) 0.031(2) 0.0086(17) 0.014(2) 0.0056(19)
C39 0.045(3) 0.024(2) 0.025(2) 0.0026(16) 0.0106(18) 0.0038(17)
C40 0.061(4) 0.069(4) 0.044(3) -0.009(3) -0.020(3) 0.015(3)
C41 0.094(5) 0.062(4) 0.043(3) 0.030(3) 0.016(3) 0.021(3)
C42 0.036(2) 0.025(2) 0.033(2) 0.0029(17) 0.0088(18) -0.0052(17)
C43 0.036(2) 0.035(2) 0.031(2) 0.0085(18) 0.0044(18) -0.0128(18)
C44 0.030(2) 0.033(2) 0.026(2) 0.0045(16) 0.0041(17) -0.0049(17)
O16 0.089(4) 0.183(7) 0.131(6) 0.099(5) 0.034(4) 0.059(4)
N5 0.066(4) 0.076(4) 0.057(3) 0.024(3) -0.021(3) -0.012(3)
O17 0.107(4) 0.107(4) 0.103(4) 0.017(4) 0.030(4) -0.011(3)
O15 0.149(6) 0.073(4) 0.134(5) 0.003(4) 0.039(4) -0.024(4)
Cl1 0.0256(5) 0.0526(7) 0.0603(8) -0.0215(6) 0.0075(5) -0.0075(5)
O20 0.067(3) 0.071(3) 0.114(4) 0.017(3) 0.044(3) 0.004(2)
O19 0.161(8) 0.094(6) 0.130(7) -0.004(5) 0.042(6) 0.054(5)
O21 0.035(4) 0.108(7) 0.067(5) -0.033(5) 0.020(4) -0.005(4)
O18 0.091(8) 0.142(10) 0.154(11) 0.074(8) 0.060(8) 0.025(7)
O22 0.042(3) 0.080(4) 0.074(4) 0.004(3) 0.000(3) 0.008(3)
O23 0.032(3) 0.042(3) 0.115(6) -0.001(3) 0.016(3) -0.001(3)

loop_
_atom_type_symbol
_atom_type_description
_atom_type_scat_dispersion_real
_atom_type_scat_dispersion_imag
_atom_type_scat_source
C C 0.0033 0.0016 'International Tables Vol C Tables 4.2.6.8 and 6.1.1.4'
H H 0.0000 0.0000 'International Tables Vol C Tables 4.2.6.8 and 6.1.1.4'
Cl Cl 0.1484 0.1585 'International Tables Vol C Tables 4.2.6.8 and 6.1.1.4'
Cu Cu 0.3201 1.2651 'International Tables Vol C Tables 4.2.6.8 and 6.1.1.4'
N N 0.0061 0.0033 'International Tables Vol C Tables 4.2.6.8 and 6.1.1.4'
O O 0.0106 0.0060 'International Tables Vol C Tables 4.2.6.8 and 6.1.1.4'

loop_
_geom_angle_atom_site_label_1
_geom_angle_atom_site_label_2
_geom_angle_atom_site_label_3
_geom_angle
_geom_angle_site_symmetry_1
_geom_angle_site_symmetry_3
_geom_angle_publ_flag
O12 Cu3 O4 175.93(13) . . ?
O12 Cu3 O3 91.73(12) . . ?
O12 Cu3 O9 95.44(13) . . ?
O12 Cu3 O2 92.86(12) . . ?
O12 Cu3 N4 93.98(14) . . ?
O4 Cu3 O3 89.98(12) . . ?
O4 Cu3 O9 88.59(12) . . ?
O4 Cu3 O2 84.21(10) . . ?
O3 Cu3 O9 73.79(10) . . ?
O3 Cu3 O2 70.76(10) . . ?
O9 Cu3 O2 143.77(9) . . ?
N4 Cu3 O4 84.57(13) . . ?
N4 Cu3 O3 173.19(14) . . ?
N4 Cu3 O9 101.93(12) . . ?
N4 Cu3 O2 112.60(12) . . ?
O3 Cu2 O10 167.54(15) . . ?
O3 Cu2 O14 90.75(14) . . ?
O10 Cu2 O14 101.02(16) . . ?
O2 Cu2 O3 87.87(11) . . ?
O2 Cu2 O10 95.36(13) . . ?
O2 Cu2 O14 93.71(12) . . ?
O2 Cu2 N3 172.17(14) . . ?
N3 Cu2 O3 91.91(13) . . ?
N3 Cu2 O10 83.26(14) . . ?
N3 Cu2 O14 94.11(14) . . ?
O4 Cu4 O6 98.96(12) . . ?
O4 Cu4 O13 94.15(12) . . ?
O4 Cu4 N1 160.85(14) . . ?
O1 Cu4 O4 86.39(11) . . ?
O1 Cu4 O6 174.63(12) . . ?
O1 Cu4 O13 88.32(13) . . ?
O1 Cu4 N1 91.46(13) . . ?
O6 Cu4 O13 90.83(15) . . ?
N1 Cu4 O6 83.64(14) . . ?
N1 Cu4 O13 104.81(15) . . ?
O1 Cu1 O4 72.35(10) . . ?
O1 Cu1 O5 71.87(10) . . ?
O5 Cu1 O4 144.11(9) . . ?
O8 Cu1 O4 86.82(11) . . ?
O8 Cu1 O1 93.75(12) . . ?
O8 Cu1 O5 92.69(12) . . ?
O8 Cu1 O2 173.06(12) . . ?
O8 Cu1 N2 93.84(13) . . ?
O2 Cu1 O4 87.96(10) . . ?
O2 Cu1 O1 89.02(12) . . ?
O2 Cu1 O5 94.22(11) . . ?
N2 Cu1 O4 114.19(12) . . ?
N2 Cu1 O1 170.26(14) . . ?
N2 Cu1 O5 101.66(13) . . ?
N2 Cu1 O2 84.14(13) . . ?
C1 O12 Cu3 124.3(3) . . ?
C2 O11 C7 116.5(4) . . ?
Cu3 O4 Cu1 93.21(11) . . ?
Cu4 O4 Cu3 119.20(13) . . ?
Cu4 O4 Cu1 92.13(10) . . ?
C11 O4 Cu3 108.6(2) . . ?
C11 O4 Cu4 122.1(3) . . ?
C11 O4 Cu1 116.7(2) . . ?
Cu2 O3 Cu3 108.83(13) . . ?
C12 O3 Cu3 121.9(2) . . ?
C12 O3 Cu2 127.8(2) . . ?
Cu2 O10 H10 124(4) . . ?
C22 O10 Cu2 110.5(3) . . ?
C22 O10 H10 104(4) . . ?
C13 O9 Cu3 109.6(2) . . ?
C13 O9 C18 118.0(3) . . ?
C18 O9 Cu3 132.0(3) . . ?
Cu4 O1 Cu1 107.57(12) . . ?
C23 O1 Cu4 127.5(3) . . ?
C23 O1 Cu1 124.5(3) . . ?
Cu4 O6 H6 117(4) . . ?
C33 O6 Cu4 108.6(3) . . ?
C33 O6 H6 105(4) . . ?
C24 O5 Cu1 111.3(2) . . ?
C24 O5 C29 117.8(3) . . ?
C29 O5 Cu1 129.7(3) . . ?
C34 O8 Cu1 125.9(3) . . ?
Cu2 O2 Cu3 89.47(10) . . ?
Cu2 O2 Cu1 124.16(14) . . ?
Cu1 O2 Cu3 88.92(10) . . ?
C44 O2 Cu3 125.3(2) . . ?
C44 O2 Cu2 118.5(2) . . ?
C44 O2 Cu1 107.2(2) . . ?
C35 O7 C40 118.3(4) . . ?
Cu2 O14 H14A 115(4) . . ?
Cu2 O14 H14B 123(6) . . ?
H14A O14 H14B 90(7) . . ?
Cu4 O13 H13A 114(4) . . ?
Cu4 O13 H13B 147(4) . . ?
H13A O13 H13B 91(6) . . ?
C9 N4 Cu3 125.8(3) . . ?
C9 N4 C10 121.7(3) . . ?
C10 N4 Cu3 112.5(2) . . ?
C20 N3 Cu2 127.7(3) . . ?
C20 N3 C21 120.2(4) . . ?
C21 N3 Cu2 111.9(3) . . ?
C31 N1 Cu4 127.8(3) . . ?
C31 N1 C32 120.2(4) . . ?
C32 N1 Cu4 112.0(3) . . ?
C42 N2 Cu1 126.7(3) . . ?
C42 N2 C43 120.6(3) . . ?
C43 N2 Cu1 112.7(2) . . ?
O12 C1 C2 117.7(4) . . ?
O12 C1 C6 125.7(4) . . ?
C6 C1 C2 116.6(4) . . ?
O11 C2 C1 113.0(4) . . ?
O11 C2 C3 126.0(4) . . ?
C3 C2 C1 121.0(4) . . ?
C2 C3 H3 119.1 . . ?
C2 C3 C4 121.9(5) . . ?
C4 C3 H3 119.1 . . ?
C3 C4 C8 119.2(5) . . ?
C5 C4 C3 118.9(4) . . ?
C5 C4 C8 121.9(5) . . ?
C4 C5 H5 119.4 . . ?
C4 C5 C6 121.1(4) . . ?
C6 C5 H5 119.4 . . ?
C1 C6 C5 120.4(4) . . ?
C1 C6 C9 122.6(4) . . ?
C5 C6 C9 117.0(4) . . ?
O11 C7 H7A 109.5 . . ?
O11 C7 H7B 109.5 . . ?
O11 C7 H7C 109.5 . . ?
H7A C7 H7B 109.5 . . ?
H7A C7 H7C 109.5 . . ?
H7B C7 H7C 109.5 . . ?
C4 C8 H8A 109.5 . . ?
C4 C8 H8B 109.5 . . ?
C4 C8 H8C 109.5 . . ?
H8A C8 H8B 109.5 . . ?
H8A C8 H8C 109.5 . . ?
H8B C8 H8C 109.5 . . ?
N4 C9 C6 124.6(4) . . ?
N4 C9 H9 117.7 . . ?
C6 C9 H9 117.7 . . ?
N4 C10 H10A 110.4 . . ?
N4 C10 H10B 110.4 . . ?
N4 C10 C11 106.7(3) . . ?
H10A C10 H10B 108.6 . . ?
C11 C10 H10A 110.4 . . ?
C11 C10 H10B 110.4 . . ?
O4 C11 C10 107.9(3) . . ?
O4 C11 H11A 110.1 . . ?
O4 C11 H11B 110.1 . . ?
C10 C11 H11A 110.1 . . ?
C10 C11 H11B 110.1 . . ?
H11A C11 H11B 108.4 . . ?
O3 C12 C13 119.3(3) . . ?
O3 C12 C17 123.2(4) . . ?
C13 C12 C17 117.5(4) . . ?
O9 C13 C12 114.7(3) . . ?
C14 C13 O9 123.8(4) . . ?
C14 C13 C12 121.5(4) . . ?
C13 C14 H14 119.3 . . ?
C13 C14 C15 121.5(4) . . ?
C15 C14 H14 119.3 . . ?
C14 C15 C19 119.9(4) . . ?
C16 C15 C14 117.9(4) . . ?
C16 C15 C19 122.2(4) . . ?
C15 C16 H16 119.1 . . ?
C15 C16 C17 121.9(4) . . ?
C17 C16 H16 119.1 . . ?
C12 C17 C16 119.7(4) . . ?
C12 C17 C20 123.0(4) . . ?
C16 C17 C20 117.3(4) . . ?
O9 C18 H18A 109.5 . . ?
O9 C18 H18B 109.5 . . ?
O9 C18 H18C 109.5 . . ?
H18A C18 H18B 109.5 . . ?
H18A C18 H18C 109.5 . . ?
H18B C18 H18C 109.5 . . ?
C15 C19 H19A 109.5 . . ?
C15 C19 H19B 109.5 . . ?
C15 C19 H19C 109.5 . . ?
H19A C19 H19B 109.5 . . ?
H19A C19 H19C 109.5 . . ?
H19B C19 H19C 109.5 . . ?
N3 C20 C17 126.1(4) . . ?
N3 C20 H20 116.9 . . ?
C17 C20 H20 116.9 . . ?
N3 C21 H21A 110.2 . . ?
N3 C21 H21B 110.2 . . ?
H21A C21 H21B 108.5 . . ?
C22 C21 N3 107.4(4) . . ?
C22 C21 H21A 110.2 . . ?
C22 C21 H21B 110.2 . . ?
O10 C22 C21 108.8(4) . . ?
O10 C22 H22A 109.9 . . ?
O10 C22 H22B 109.9 . . ?
C21 C22 H22A 109.9 . . ?
C21 C22 H22B 109.9 . . ?
H22A C22 H22B 108.3 . . ?
O1 C23 C24 118.5(3) . . ?
O1 C23 C28 123.4(4) . . ?
C28 C23 C24 118.1(4) . . ?
O5 C24 C23 113.5(3) . . ?
O5 C24 C25 125.3(4) . . ?
C25 C24 C23 121.2(4) . . ?
C24 C25 H25 119.7 . . ?
C24 C25 C26 120.5(4) . . ?
C26 C25 H25 119.7 . . ?
C25 C26 C30 118.6(4) . . ?
C27 C26 C25 119.2(4) . . ?
C27 C26 C30 122.2(4) . . ?
C26 C27 H27 119.5 . . ?
C26 C27 C28 121.1(4) . . ?
C28 C27 H27 119.5 . . ?
C23 C28 C27 119.8(4) . . ?
C23 C28 C31 123.1(4) . . ?
C27 C28 C31 117.1(4) . . ?
O5 C29 H29A 109.5 . . ?
O5 C29 H29B 109.5 . . ?
O5 C29 H29C 109.5 . . ?
H29A C29 H29B 109.5 . . ?
H29A C29 H29C 109.5 . . ?
H29B C29 H29C 109.5 . . ?
C26 C30 H30A 109.5 . . ?
C26 C30 H30B 109.5 . . ?
C26 C30 H30C 109.5 . . ?
H30A C30 H30B 109.5 . . ?
H30A C30 H30C 109.5 . . ?
H30B C30 H30C 109.5 . . ?
N1 C31 C28 125.0(4) . . ?
N1 C31 H31 117.5 . . ?
C28 C31 H31 117.5 . . ?
N1 C32 H32A 110.4 . . ?
N1 C32 H32B 110.4 . . ?
N1 C32 C33 106.8(4) . . ?
H32A C32 H32B 108.6 . . ?
C33 C32 H32A 110.4 . . ?
C33 C32 H32B 110.4 . . ?
O6 C33 C32 107.0(4) . . ?
O6 C33 H33A 110.3 . . ?
O6 C33 H33B 110.3 . . ?
C32 C33 H33A 110.3 . . ?
C32 C33 H33B 110.3 . . ?
H33A C33 H33B 108.6 . . ?
O8 C34 C35 118.0(4) . . ?
O8 C34 C39 125.2(4) . . ?
C39 C34 C35 116.7(4) . . ?
O7 C35 C34 112.7(4) . . ?
C36 C35 O7 125.4(4) . . ?
C36 C35 C34 121.9(5) . . ?
C35 C36 H36 119.8 . . ?
C35 C36 C37 120.5(5) . . ?
C37 C36 H36 119.8 . . ?
C36 C37 C41 120.4(5) . . ?
C38 C37 C36 119.1(4) . . ?
C38 C37 C41 120.4(5) . . ?
C37 C38 H38 119.1 . . ?
C37 C38 C39 121.8(5) . . ?
C39 C38 H38 119.1 . . ?
C34 C39 C38 120.0(4) . . ?
C34 C39 C42 123.7(4) . . ?
C38 C39 C42 116.3(4) . . ?
O7 C40 H40A 109.5 . . ?
O7 C40 H40B 109.5 . . ?
O7 C40 H40C 109.5 . . ?
H40A C40 H40B 109.5 . . ?
H40A C40 H40C 109.5 . . ?
H40B C40 H40C 109.5 . . ?
C37 C41 H41A 109.5 . . ?
C37 C41 H41B 109.5 . . ?
C37 C41 H41C 109.5 . . ?
H41A C41 H41B 109.5 . . ?
H41A C41 H41C 109.5 . . ?
H41B C41 H41C 109.5 . . ?
N2 C42 C39 124.3(4) . . ?
N2 C42 H42 117.9 . . ?
C39 C42 H42 117.9 . . ?
N2 C43 H43A 110.4 . . ?
N2 C43 H43B 110.4 . . ?
N2 C43 C44 106.8(3) . . ?
H43A C43 H43B 108.6 . . ?
C44 C43 H43A 110.4 . . ?
C44 C43 H43B 110.4 . . ?
O2 C44 C43 107.2(3) . . ?
O2 C44 H44A 110.3 . . ?
O2 C44 H44B 110.3 . . ?
C43 C44 H44A 110.3 . . ?
C43 C44 H44B 110.3 . . ?
H44A C44 H44B 108.5 . . ?
O16 N5 O17 121.3(7) . . ?
O16 N5 O15 125.3(8) . . ?
O17 N5 O15 113.0(7) . . ?
H20A O20 H20B 126.5 . . ?
H19D O19 H19E 104.6 . . ?
H21C O21 H21D 109.4 . . ?
H18D O18 H18E 104.4 . . ?
H22C O22 H22D 104.5 . . ?
H23A O23 H23B 104.5 . . ?

loop_
_geom_bond_atom_site_label_1
_geom_bond_atom_site_label_2
_geom_bond_distance
_geom_bond_site_symmetry_2
_geom_bond_publ_flag
Cu3 O12 1.906(3) . ?
Cu3 O4 1.969(3) . ?
Cu3 O3 1.985(3) . ?
Cu3 O9 2.384(3) . ?
Cu3 O2 2.578(3) . ?
Cu3 N4 1.931(3) . ?
Cu2 O3 1.951(3) . ?
Cu2 O10 2.028(3) . ?
Cu2 O2 1.920(3) . ?
Cu2 O14 2.249(4) . ?
Cu2 N3 1.935(3) . ?
Cu4 O4 1.929(3) . ?
Cu4 O1 1.928(3) . ?
Cu4 O6 2.029(3) . ?
Cu4 O13 2.297(4) . ?
Cu4 N1 1.934(3) . ?
Cu1 O4 2.438(3) . ?
Cu1 O1 1.994(3) . ?
Cu1 O5 2.403(3) . ?
Cu1 O8 1.917(3) . ?
Cu1 O2 1.975(3) . ?
Cu1 N2 1.934(3) . ?
O12 C1 1.299(5) . ?
O11 C2 1.363(6) . ?
O11 C7 1.433(6) . ?
O4 C11 1.426(5) . ?
O3 C12 1.346(5) . ?
O10 C22 1.442(6) . ?
O10 H10 0.81(6) . ?
O9 C13 1.375(5) . ?
O9 C18 1.432(5) . ?
O1 C23 1.335(5) . ?
O6 C33 1.442(6) . ?
O6 H6 0.84(5) . ?
O5 C24 1.367(5) . ?
O5 C29 1.430(5) . ?
O8 C34 1.315(5) . ?
O2 C44 1.430(5) . ?
O7 C35 1.374(6) . ?
O7 C40 1.441(6) . ?
O14 H14A 0.82(6) . ?
O14 H14B 0.86(2) . ?
O13 H13A 0.829(10) . ?
O13 H13B 0.91(7) . ?
N4 C9 1.287(5) . ?
N4 C10 1.458(6) . ?
N3 C20 1.275(6) . ?
N3 C21 1.491(6) . ?
N1 C31 1.283(5) . ?
N1 C32 1.477(5) . ?
N2 C42 1.286(5) . ?
N2 C43 1.467(6) . ?
C1 C2 1.444(6) . ?
C1 C6 1.415(6) . ?
C2 C3 1.369(6) . ?
C3 H3 0.9500 . ?
C3 C4 1.391(7) . ?
C4 C5 1.378(7) . ?
C4 C8 1.504(6) . ?
C5 H5 0.9500 . ?
C5 C6 1.419(6) . ?
C6 C9 1.439(6) . ?
C7 H7A 0.9800 . ?
C7 H7B 0.9800 . ?
C7 H7C 0.9800 . ?
C8 H8A 0.9800 . ?
C8 H8B 0.9800 . ?
C8 H8C 0.9800 . ?
C9 H9 0.9500 . ?
C10 H10A 0.9900 . ?
C10 H10B 0.9900 . ?
C10 C11 1.526(6) . ?
C11 H11A 0.9900 . ?
C11 H11B 0.9900 . ?
C12 C13 1.406(6) . ?
C12 C17 1.404(5) . ?
C13 C14 1.370(6) . ?
C14 H14 0.9500 . ?
C14 C15 1.400(6) . ?
C15 C16 1.367(7) . ?
C15 C19 1.505(6) . ?
C16 H16 0.9500 . ?
C16 C17 1.418(6) . ?
C17 C20 1.453(6) . ?
C18 H18A 0.9800 . ?
C18 H18B 0.9800 . ?
C18 H18C 0.9800 . ?
C19 H19A 0.9800 . ?
C19 H19B 0.9800 . ?
C19 H19C 0.9800 . ?
C20 H20 0.9500 . ?
C21 H21A 0.9900 . ?
C21 H21B 0.9900 . ?
C21 C22 1.483(7) . ?
C22 H22A 0.9900 . ?
C22 H22B 0.9900 . ?
C23 C24 1.418(6) . ?
C23 C28 1.400(6) . ?
C24 C25 1.382(6) . ?
C25 H25 0.9500 . ?
C25 C26 1.400(7) . ?
C26 C27 1.377(7) . ?
C26 C30 1.520(6) . ?
C27 H27 0.9500 . ?
C27 C28 1.421(6) . ?
C28 C31 1.446(6) . ?
C29 H29A 0.9800 . ?
C29 H29B 0.9800 . ?
C29 H29C 0.9800 . ?
C30 H30A 0.9800 . ?
C30 H30B 0.9800 . ?
C30 H30C 0.9800 . ?
C31 H31 0.9500 . ?
C32 H32A 0.9900 . ?
C32 H32B 0.9900 . ?
C32 C33 1.508(7) . ?
C33 H33A 0.9900 . ?
C33 H33B 0.9900 . ?
C34 C35 1.427(6) . ?
C34 C39 1.409(6) . ?
C35 C36 1.372(7) . ?
C36 H36 0.9500 . ?
C36 C37 1.408(8) . ?
C37 C38 1.354(7) . ?
C37 C41 1.530(7) . ?
C38 H38 0.9500 . ?
C38 C39 1.422(6) . ?
C39 C42 1.441(6) . ?
C40 H40A 0.9800 . ?
C40 H40B 0.9800 . ?
C40 H40C 0.9800 . ?
C41 H41A 0.9800 . ?
C41 H41B 0.9800 . ?
C41 H41C 0.9800 . ?
C42 H42 0.9500 . ?
C43 H43A 0.9900 . ?
C43 H43B 0.9900 . ?
C43 C44 1.525(6) . ?
C44 H44A 0.9900 . ?
C44 H44B 0.9900 . ?
O16 N5 1.084(8) . ?
N5 O17 1.286(8) . ?
N5 O15 1.292(8) . ?
O20 H20A 0.8698 . ?
O20 H20B 0.915(5) . ?
O19 H19D 0.8696 . ?
O19 H19E 0.8695 . ?
O21 H21C 0.8699 . ?
O21 H21D 0.8704 . ?
O18 H18D 0.8709 . ?
O18 H18E 0.8698 . ?
O22 H22C 0.8701 . ?
O22 H22D 0.8697 . ?
O23 H23A 0.8707 . ?
O23 H23B 0.8696 . ?

loop_
_geom_hbond_atom_site_label_D
_geom_hbond_atom_site_label_H
_geom_hbond_atom_site_label_A
_geom_hbond_distance_DH
_geom_hbond_distance_HA
_geom_hbond_distance_DA
_geom_hbond_angle_DHA
_geom_hbond_site_symmetry_A
C29 H29A O21 0.98 2.64 3.383(6) 132.4 .
C29 H29C O14 0.98 2.48 3.300(6) 141.4 4_565
C31 H31 O16 0.95 2.51 3.345(8) 146.5 2_645
C32 H32B O23 0.99 2.59 3.420(6) 142.0 1_455
C33 H33A O21 0.99 2.63 3.438(8) 138.8 1_455
C44 H44B O14 0.99 2.63 3.272(5) 122.3 .
O14 H14A O12 0.82(6) 2.08(6) 2.799(5) 146(6) .
O14 H14A O11 0.82(6) 2.58(6) 3.282(5) 144(5) .
O13 H13A O8 0.829(10) 2.14(4) 2.821(5) 140(6) .
O13 H13A O7 0.829(10) 2.32(4) 3.043(5) 146(6) .

loop_
_geom_torsion_atom_site_label_1
_geom_torsion_atom_site_label_2
_geom_torsion_atom_site_label_3
_geom_torsion_atom_site_label_4
_geom_torsion
_geom_torsion_site_symmetry_1
_geom_torsion_site_symmetry_2
_geom_torsion_site_symmetry_3
_geom_torsion_site_symmetry_4
_geom_torsion_publ_flag
Cu3 O12 C1 C2 162.5(3) . . . . ?
Cu3 O12 C1 C6 -18.4(6) . . . . ?
Cu3 O4 C11 C10 43.2(4) . . . . ?
Cu3 O3 C12 C13 9.9(5) . . . . ?
Cu3 O3 C12 C17 -171.5(3) . . . . ?
Cu3 O9 C13 C12 -1.7(4) . . . . ?
Cu3 O9 C13 C14 179.3(4) . . . . ?
Cu3 O2 C44 C43 -53.3(4) . . . . ?
Cu3 N4 C9 C6 -0.9(6) . . . . ?
Cu3 N4 C10 C11 29.1(4) . . . . ?
Cu2 O3 C12 C13 174.2(3) . . . . ?
Cu2 O3 C12 C17 -7.2(6) . . . . ?
Cu2 O10 C22 C21 -34.8(5) . . . . ?
Cu2 O2 C44 C43 -165.1(3) . . . . ?
Cu2 N3 C20 C17 1.6(7) . . . . ?
Cu2 N3 C21 C22 -37.5(5) . . . . ?
Cu4 O4 C11 C10 -171.8(3) . . . . ?
Cu4 O1 C23 C24 166.7(3) . . . . ?
Cu4 O1 C23 C28 -13.4(6) . . . . ?
Cu4 O6 C33 C32 42.0(5) . . . . ?
Cu4 N1 C31 C28 2.5(7) . . . . ?
Cu4 N1 C32 C33 36.0(5) . . . . ?
Cu1 O4 C11 C10 -60.4(4) . . . . ?
Cu1 O1 C23 C24 -4.9(5) . . . . ?
Cu1 O1 C23 C28 175.0(3) . . . . ?
Cu1 O5 C24 C23 4.3(4) . . . . ?
Cu1 O5 C24 C25 -176.4(4) . . . . ?
Cu1 O8 C34 C35 178.4(3) . . . . ?
Cu1 O8 C34 C39 -0.3(5) . . . . ?
Cu1 O2 C44 C43 48.0(4) . . . . ?
Cu1 N2 C42 C39 5.3(6) . . . . ?
Cu1 N2 C43 C44 24.4(4) . . . . ?
O12 C1 C2 O11 0.7(6) . . . . ?
O12 C1 C2 C3 179.9(4) . . . . ?
O12 C1 C6 C5 -178.1(4) . . . . ?
O12 C1 C6 C9 2.9(7) . . . . ?
O11 C2 C3 C4 177.6(4) . . . . ?
O3 C12 C13 O9 -4.3(6) . . . . ?
O3 C12 C13 C14 174.7(4) . . . . ?
O3 C12 C17 C16 -175.8(4) . . . . ?
O3 C12 C17 C20 4.8(7) . . . . ?
O9 C13 C14 C15 -178.9(4) . . . . ?
O1 C23 C24 O5 -0.5(6) . . . . ?
O1 C23 C24 C25 -179.8(4) . . . . ?
O1 C23 C28 C27 179.7(4) . . . . ?
O1 C23 C28 C31 1.5(7) . . . . ?
O5 C24 C25 C26 -179.5(4) . . . . ?
O8 C34 C35 O7 1.4(5) . . . . ?
O8 C34 C35 C36 -177.7(4) . . . . ?
O8 C34 C39 C38 177.9(4) . . . . ?
O8 C34 C39 C42 -3.6(6) . . . . ?
O7 C35 C36 C37 -179.1(4) . . . . ?
N4 C10 C11 O4 -47.1(4) . . . . ?
N3 C21 C22 O10 46.4(6) . . . . ?
N1 C32 C33 O6 -50.7(5) . . . . ?
N2 C43 C44 O2 -47.3(4) . . . . ?
C1 C2 C3 C4 -1.5(7) . . . . ?
C1 C6 C9 N4 7.6(7) . . . . ?
C2 C1 C6 C5 1.0(6) . . . . ?
C2 C1 C6 C9 -178.0(4) . . . . ?
C2 C3 C4 C5 0.5(7) . . . . ?
C2 C3 C4 C8 -178.9(5) . . . . ?
C3 C4 C5 C6 1.3(7) . . . . ?
C4 C5 C6 C1 -2.0(6) . . . . ?
C4 C5 C6 C9 177.0(4) . . . . ?
C5 C6 C9 N4 -171.5(4) . . . . ?
C6 C1 C2 O11 -178.5(4) . . . . ?
C6 C1 C2 C3 0.7(6) . . . . ?
C7 O11 C2 C1 179.6(4) . . . . ?
C7 O11 C2 C3 0.4(7) . . . . ?
C8 C4 C5 C6 -179.3(4) . . . . ?
C9 N4 C10 C11 -150.0(4) . . . . ?
C10 N4 C9 C6 178.1(4) . . . . ?
C12 C13 C14 C15 2.2(7) . . . . ?
C12 C17 C20 N3 -2.0(8) . . . . ?
C13 C12 C17 C16 2.9(6) . . . . ?
C13 C12 C17 C20 -176.5(4) . . . . ?
C13 C14 C15 C16 1.0(7) . . . . ?
C13 C14 C15 C19 -178.0(5) . . . . ?
C14 C15 C16 C17 -2.1(7) . . . . ?
C15 C16 C17 C12 0.1(7) . . . . ?
C15 C16 C17 C20 179.6(4) . . . . ?
C16 C17 C20 N3 178.6(5) . . . . ?
C17 C12 C13 O9 176.9(4) . . . . ?
C17 C12 C13 C14 -4.1(7) . . . . ?
C18 O9 C13 C12 171.7(4) . . . . ?
C18 O9 C13 C14 -7.3(7) . . . . ?
C19 C15 C16 C17 176.9(5) . . . . ?
C20 N3 C21 C22 148.0(5) . . . . ?
C21 N3 C20 C17 175.2(4) . . . . ?
C23 C24 C25 C26 -0.3(7) . . . . ?
C23 C28 C31 N1 4.2(8) . . . . ?
C24 C23 C28 C27 -0.4(6) . . . . ?
C24 C23 C28 C31 -178.6(4) . . . . ?
C24 C25 C26 C27 0.5(8) . . . . ?
C24 C25 C26 C30 179.2(5) . . . . ?
C25 C26 C27 C28 -0.7(8) . . . . ?
C26 C27 C28 C23 0.6(7) . . . . ?
C26 C27 C28 C31 178.9(5) . . . . ?
C27 C28 C31 N1 -174.0(5) . . . . ?
C28 C23 C24 O5 179.5(4) . . . . ?
C28 C23 C24 C25 0.2(7) . . . . ?
C29 O5 C24 C23 173.2(4) . . . . ?
C29 O5 C24 C25 -7.5(7) . . . . ?
C30 C26 C27 C28 -179.3(5) . . . . ?
C31 N1 C32 C33 -142.9(5) . . . . ?
C32 N1 C31 C28 -178.8(4) . . . . ?
C34 C35 C36 C37 -0.1(7) . . . . ?
C34 C39 C42 N2 1.0(7) . . . . ?
C35 C34 C39 C38 -0.8(6) . . . . ?
C35 C34 C39 C42 177.7(4) . . . . ?
C35 C36 C37 C38 -1.1(7) . . . . ?
C35 C36 C37 C41 -179.4(5) . . . . ?
C36 C37 C38 C39 1.4(7) . . . . ?
C37 C38 C39 C34 -0.4(6) . . . . ?
C37 C38 C39 C42 -179.0(4) . . . . ?
C38 C39 C42 N2 179.5(4) . . . . ?
C39 C34 C35 O7 -179.8(3) . . . . ?
C39 C34 C35 C36 1.1(6) . . . . ?
C40 O7 C35 C34 -177.9(4) . . . . ?
C40 O7 C35 C36 1.1(6) . . . . ?
C41 C37 C38 C39 179.7(4) . . . . ?
C42 N2 C43 C44 -154.5(4) . . . . ?
C43 N2 C42 C39 -176.1(4) . . . . ?
